data_4114892
loop_
_publ_author_name
'Norio Nakata'
'Nobuhiro Takeda'
'Norihiro Tokitoh'

_publ_contact_author_address
;
    Institute for Chemical Research, Kyoto University, Gokasho, Uji, 
    Kyoto 611-0011, Japan. 
;
_publ_contact_author_email ' tokitoh@boc.kuicr.kyoto-u.ac.jp'
_publ_contact_author_fax ' +81-774-38-3209 '
_publ_contact_author_name 'Norihiro Tokitoh'
_publ_contact_author_phone ' +81-774-38-3200 '
_publ_section_title
;
 Synthesis and Properties of the First Stable Germabenzene
;
_journal_name_full 'Journal of the American Chemical Society'
_journal_page_first 6914
_journal_page_last 6920
_journal_paper_doi 10.1021/ja0262941
_journal_volume 124
_journal_year 2002
_chemical_formula_sum 'C32 H64 Ge Si6'
_chemical_formula_weight 689.96
_chemical_name_common germabenzene
_chemical_name_systematic
; 
 ? 
;
_space_group_IT_number 33
_symmetry_cell_setting orthorhombic
_symmetry_Int_Tables_number 4
_symmetry_space_group_name_Hall 'P 2c -2n'
_symmetry_space_group_name_H-M 'P n a 21'
_atom_sites_solution_hydrogens geom
_atom_sites_solution_primary direct
_atom_sites_solution_secondary difmap
_audit_creation_date 'Jul 6 2000'
_audit_creation_method SHELXL-97
_cell_angle_alpha 90.00
_cell_angle_beta 90.00
_cell_angle_gamma 90.00
_cell_formula_units_Z 4
_cell_length_a 18.4873(10)
_cell_length_b 10.9402(7)
_cell_length_c 20.2958(10)
_cell_measurement_temperature 103(2)
_cell_volume 4104.9(4)
_computing_structure_refinement 'SHELXL-97 (Sheldrick, 1997)'
_computing_structure_solution 'SHELXS-97 (Sheldrick, 1990)'
_diffrn_ambient_temperature 103(2)
_diffrn_measured_fraction_theta_full 0.995
_diffrn_measured_fraction_theta_max 0.995
_diffrn_radiation_monochromator graphite
_diffrn_radiation_source 'fine-focus sealed tube'
_diffrn_radiation_type MoK\a
_diffrn_radiation_wavelength 0.71070
_diffrn_reflns_av_R_equivalents 0.0263
_diffrn_reflns_av_sigmaI/netI 0.0501
_diffrn_reflns_limit_h_max 24
_diffrn_reflns_limit_h_min -24
_diffrn_reflns_limit_k_max 14
_diffrn_reflns_limit_k_min -13
_diffrn_reflns_limit_l_max 26
_diffrn_reflns_limit_l_min -20
_diffrn_reflns_number 30718
_diffrn_reflns_theta_full 27.48
_diffrn_reflns_theta_max 27.48
_diffrn_reflns_theta_min 3.05
_exptl_absorpt_coefficient_mu 0.940
_exptl_absorpt_correction_T_max 0.7657
_exptl_absorpt_correction_T_min 0.7049
_exptl_absorpt_correction_type empilical
_exptl_crystal_colour colorless
_exptl_crystal_density_diffrn 1.116
_exptl_crystal_description prism
_exptl_crystal_F_000 1488
_exptl_crystal_size_max 0.40
_exptl_crystal_size_mid 0.40
_exptl_crystal_size_min 0.30
_refine_diff_density_max 0.281
_refine_diff_density_min -0.158
_refine_diff_density_rms 0.041
_refine_ls_abs_structure_details 'Flack H D (1983), Acta Cryst. A39, 876-881'
_refine_ls_abs_structure_Flack -0.003(4)
_refine_ls_extinction_method none
_refine_ls_goodness_of_fit_ref 1.092
_refine_ls_hydrogen_treatment mixed
_refine_ls_matrix_type full
_refine_ls_number_parameters 390
_refine_ls_number_reflns 7962
_refine_ls_number_restraints 1
_refine_ls_restrained_S_all 1.092
_refine_ls_R_factor_all 0.0236
_refine_ls_R_factor_gt 0.0224
_refine_ls_shift/su_max 0.103
_refine_ls_shift/su_mean 0.013
_refine_ls_structure_factor_coef Fsqd
_refine_ls_weighting_details 'calc w=1/[\s^2^(Fo^2^)+(0.0000P)^2^+0.1367P] where P=(Fo^2^+2Fc^2^)/3'
_refine_ls_weighting_scheme calc
_refine_ls_wR_factor_gt 0.0556
_refine_ls_wR_factor_ref 0.0561
_reflns_number_gt 7807
_reflns_number_total 7962
_reflns_threshold_expression >2sigma(I)
_cod_data_source_file ja0262941_s2.cif
_cod_data_source_block gebz
_cod_database_code 4114892

loop_
_symmetry_equiv_pos_as_xyz
'x, y, z'
'-x, -y, z+1/2'
'-x+1/2, y+1/2, z+1/2'
'x+1/2, -y+1/2, z'

loop_
_atom_site_label
_atom_site_type_symbol
_atom_site_fract_x
_atom_site_fract_y
_atom_site_fract_z
_atom_site_U_iso_or_equiv
_atom_site_adp_type
_atom_site_occupancy
_atom_site_symmetry_multiplicity
_atom_site_calc_flag
_atom_site_refinement_flags
Ge1 Ge 0.553630(8) -0.229759(14) 0.747204(10) 0.01159(4) Uani 1 1 d .
C1 C 0.46486(11) -0.2950(2) 0.76573(10) 0.0296(5) Uani 1 1 d .
H1 H 0.4403(15) -0.280(3) 0.8055(16) 0.055(9) Uiso 1 1 d .
C2 C 0.43403(12) -0.3726(2) 0.71940(11) 0.0318(5) Uani 1 1 d .
H2 H 0.3891(14) -0.402(2) 0.7317(12) 0.043(7) Uiso 1 1 d .
C3 C 0.46337(11) -0.40529(18) 0.65890(10) 0.0261(4) Uani 1 1 d .
H3 H 0.4346(12) -0.463(2) 0.6310(11) 0.031(6) Uiso 1 1 d .
C4 C 0.52931(12) -0.3659(2) 0.63444(11) 0.0319(5) Uani 1 1 d .
H4 H 0.5425(14) -0.402(2) 0.5952(14) 0.044(7) Uiso 1 1 d .
C5 C 0.57809(12) -0.2878(2) 0.66580(11) 0.0324(5) Uani 1 1 d .
H5 H 0.6224(18) -0.268(2) 0.6447(15) 0.062(9) Uiso 1 1 d .
C6 C 0.60897(8) -0.12504(15) 0.80490(8) 0.0109(3) Uani 1 1 d .
C7 C 0.64344(8) -0.17621(15) 0.86042(8) 0.0107(3) Uani 1 1 d .
C8 C 0.67898(8) -0.09788(14) 0.90451(8) 0.0110(3) Uani 1 1 d .
H6 H 0.7021 -0.1317 0.9421 0.013 Uiso 1 1 calc R
C9 C 0.68130(8) 0.02851(15) 0.89468(8) 0.0109(3) Uani 1 1 d .
C10 C 0.64880(9) 0.07581(15) 0.83816(8) 0.0118(3) Uani 1 1 d .
H7 H 0.6513 0.1613 0.8303 0.014 Uiso 1 1 calc R
C11 C 0.61262(8) 0.00192(15) 0.79259(8) 0.0114(3) Uani 1 1 d .
C12 C 0.64362(8) -0.31288(15) 0.87394(8) 0.0117(3) Uani 1 1 d .
H8 H 0.6089 -0.3467 0.8408 0.014 Uiso 1 1 calc R
Si1 Si 0.73350(2) -0.38532(4) 0.85076(2) 0.01368(9) Uani 1 1 d .
Si2 Si 0.60098(2) -0.35224(4) 0.95615(2) 0.01213(9) Uani 1 1 d .
C13 C 0.72791(10) -0.55385(16) 0.86534(10) 0.0250(4) Uani 1 1 d .
H9 H 0.6842 -0.5862 0.8444 0.037 Uiso 1 1 calc R
H10 H 0.7261 -0.5698 0.9128 0.037 Uiso 1 1 calc R
H11 H 0.7706 -0.5938 0.8464 0.037 Uiso 1 1 calc R
C14 C 0.81160(10) -0.32440(18) 0.89876(10) 0.0228(4) Uani 1 1 d .
H12 H 0.8553 -0.3705 0.8875 0.034 Uiso 1 1 calc R
H13 H 0.8017 -0.3328 0.9460 0.034 Uiso 1 1 calc R
H14 H 0.8187 -0.2379 0.8880 0.034 Uiso 1 1 calc R
C15 C 0.75115(11) -0.3573(2) 0.76136(9) 0.0278(4) Uani 1 1 d .
H15 H 0.7510 -0.2691 0.7528 0.042 Uiso 1 1 calc R
H16 H 0.7133 -0.3967 0.7350 0.042 Uiso 1 1 calc R
H17 H 0.7984 -0.3914 0.7494 0.042 Uiso 1 1 calc R
C16 C 0.66707(10) -0.35463(16) 1.02625(9) 0.0183(3) Uani 1 1 d .
H18 H 0.6407 -0.3608 1.0680 0.027 Uiso 1 1 calc R
H19 H 0.6956 -0.2792 1.0259 0.027 Uiso 1 1 calc R
H20 H 0.6994 -0.4251 1.0215 0.027 Uiso 1 1 calc R
C17 C 0.52659(10) -0.24080(17) 0.97303(10) 0.0209(4) Uani 1 1 d .
H21 H 0.4917 -0.2426 0.9367 0.031 Uiso 1 1 calc R
H22 H 0.5469 -0.1584 0.9771 0.031 Uiso 1 1 calc R
H23 H 0.5022 -0.2630 1.0142 0.031 Uiso 1 1 calc R
C18 C 0.55949(9) -0.50773(17) 0.95108(10) 0.0208(4) Uani 1 1 d .
H24 H 0.5972 -0.5682 0.9418 0.031 Uiso 1 1 calc R
H25 H 0.5234 -0.5091 0.9157 0.031 Uiso 1 1 calc R
H26 H 0.5361 -0.5274 0.9931 0.031 Uiso 1 1 calc R
C19 C 0.71832(9) 0.11294(14) 0.94323(8) 0.0123(3) Uani 1 1 d .
H27 H 0.7139 0.1952 0.9222 0.015 Uiso 1 1 calc R
Si3 Si 0.66472(2) 0.12949(4) 1.02265(2) 0.01497(10) Uani 1 1 d .
Si4 Si 0.81940(2) 0.08699(4) 0.94706(2) 0.01515(10) Uani 1 1 d .
C20 C 0.67071(11) -0.00424(19) 1.07966(10) 0.0264(4) Uani 1 1 d .
H28 H 0.7214 -0.0189 1.0912 0.040 Uiso 1 1 calc R
H29 H 0.6509 -0.0768 1.0579 0.040 Uiso 1 1 calc R
H30 H 0.6430 0.0129 1.1198 0.040 Uiso 1 1 calc R
C21 C 0.56754(9) 0.14991(18) 1.00082(10) 0.0237(4) Uani 1 1 d .
H31 H 0.5396 0.1664 1.0409 0.036 Uiso 1 1 calc R
H32 H 0.5494 0.0753 0.9799 0.036 Uiso 1 1 calc R
H33 H 0.5625 0.2188 0.9703 0.036 Uiso 1 1 calc R
C22 C 0.69877(12) 0.26691(18) 1.06800(12) 0.0288(5) Uani 1 1 d .
H34 H 0.6698 0.2793 1.1079 0.043 Uiso 1 1 calc R
H35 H 0.6949 0.3391 1.0396 0.043 Uiso 1 1 calc R
H36 H 0.7495 0.2542 1.0803 0.043 Uiso 1 1 calc R
C23 C 0.84646(9) -0.03604(17) 1.00635(10) 0.0219(4) Uani 1 1 d .
H37 H 0.8145 -0.1068 1.0008 0.033 Uiso 1 1 calc R
H38 H 0.8425 -0.0052 1.0515 0.033 Uiso 1 1 calc R
H39 H 0.8966 -0.0605 0.9977 0.033 Uiso 1 1 calc R
C24 C 0.84981(10) 0.0451(2) 0.86207(9) 0.0256(4) Uani 1 1 d .
H40 H 0.9012 0.0233 0.8630 0.038 Uiso 1 1 calc R
H41 H 0.8425 0.1148 0.8325 0.038 Uiso 1 1 calc R
H42 H 0.8216 -0.0248 0.8462 0.038 Uiso 1 1 calc R
C25 C 0.86642(11) 0.23204(18) 0.97132(11) 0.0266(4) Uani 1 1 d .
H43 H 0.8534 0.2533 1.0167 0.040 Uiso 1 1 calc R
H44 H 0.8516 0.2981 0.9417 0.040 Uiso 1 1 calc R
H45 H 0.9189 0.2205 0.9683 0.040 Uiso 1 1 calc R
C26 C 0.58147(9) 0.05886(15) 0.73078(7) 0.0128(3) Uani 1 1 d .
H46 H 0.5567 -0.0107 0.7082 0.015 Uiso 1 1 calc R
Si5 Si 0.50606(2) 0.17175(4) 0.74738(3) 0.01640(9) Uani 1 1 d .
Si6 Si 0.65622(3) 0.10473(5) 0.67118(2) 0.01783(11) Uani 1 1 d .
C27 C 0.43500(12) 0.0899(2) 0.79548(13) 0.0398(6) Uani 1 1 d .
H47 H 0.4550 0.0639 0.8379 0.060 Uiso 1 1 calc R
H48 H 0.4187 0.0181 0.7707 0.060 Uiso 1 1 calc R
H49 H 0.3940 0.1449 0.8031 0.060 Uiso 1 1 calc R
C28 C 0.53398(11) 0.3111(2) 0.79441(11) 0.0296(5) Uani 1 1 d .
H50 H 0.5771 0.3468 0.7739 0.044 Uiso 1 1 calc R
H51 H 0.5450 0.2884 0.8400 0.044 Uiso 1 1 calc R
H52 H 0.4945 0.3709 0.7939 0.044 Uiso 1 1 calc R
C29 C 0.46754(12) 0.22514(19) 0.66736(11) 0.0293(5) Uani 1 1 d .
H53 H 0.4221 0.2687 0.6755 0.044 Uiso 1 1 calc R
H54 H 0.4583 0.1545 0.6389 0.044 Uiso 1 1 calc R
H55 H 0.5020 0.2802 0.6458 0.044 Uiso 1 1 calc R
C30 C 0.73659(10) 0.0058(2) 0.68641(9) 0.0265(4) Uani 1 1 d .
H56 H 0.7748 0.0262 0.6548 0.040 Uiso 1 1 calc R
H57 H 0.7229 -0.0802 0.6811 0.040 Uiso 1 1 calc R
H58 H 0.7543 0.0193 0.7313 0.040 Uiso 1 1 calc R
C31 C 0.68526(13) 0.2673(2) 0.67975(14) 0.0403(6) Uani 1 1 d .
H59 H 0.6991 0.2832 0.7256 0.060 Uiso 1 1 calc R
H60 H 0.6452 0.3213 0.6674 0.060 Uiso 1 1 calc R
H61 H 0.7267 0.2827 0.6508 0.060 Uiso 1 1 calc R
C32 C 0.62295(13) 0.0759(2) 0.58575(10) 0.0381(6) Uani 1 1 d .
H62 H 0.6617 0.0933 0.5542 0.057 Uiso 1 1 calc R
H63 H 0.5815 0.1290 0.5766 0.057 Uiso 1 1 calc R
H64 H 0.6082 -0.0098 0.5816 0.057 Uiso 1 1 calc R

loop_
_atom_site_aniso_label
_atom_site_aniso_U_11
_atom_site_aniso_U_22
_atom_site_aniso_U_33
_atom_site_aniso_U_23
_atom_site_aniso_U_13
_atom_site_aniso_U_12
Ge1 0.01193(7) 0.01333(8) 0.00952(8) -0.00143(8) -0.00105(7) -0.00142(6)
C1 0.0229(9) 0.0462(13) 0.0197(11) -0.0074(9) 0.0054(7) -0.0158(9)
C2 0.0269(11) 0.0426(13) 0.0259(10) -0.0024(10) -0.0009(8) -0.0210(9)
C3 0.0312(10) 0.0209(10) 0.0262(10) -0.0061(8) -0.0110(8) -0.0019(8)
C4 0.0272(10) 0.0462(14) 0.0222(10) -0.0196(9) -0.0024(8) 0.0040(9)
C5 0.0225(10) 0.0542(15) 0.0206(10) -0.0177(10) 0.0049(8) -0.0104(9)
C6 0.0102(7) 0.0137(8) 0.0087(7) -0.0018(6) 0.0004(6) -0.0014(6)
C7 0.0096(7) 0.0116(8) 0.0108(7) 0.0006(6) 0.0027(5) 0.0010(6)
C8 0.0114(7) 0.0119(7) 0.0098(7) 0.0020(6) -0.0009(6) 0.0007(6)
C9 0.0085(7) 0.0129(8) 0.0114(7) 0.0002(6) 0.0014(5) -0.0012(6)
C10 0.0130(7) 0.0097(8) 0.0126(8) 0.0018(6) 0.0006(6) -0.0005(6)
C11 0.0107(7) 0.0142(8) 0.0094(7) 0.0015(6) 0.0008(6) 0.0000(6)
C12 0.0124(7) 0.0103(8) 0.0123(7) 0.0003(6) -0.0012(6) -0.0009(6)
Si1 0.0141(2) 0.0124(2) 0.0145(2) 0.00052(18) 0.00143(17) 0.00177(17)
Si2 0.0136(2) 0.0115(2) 0.0112(2) 0.00116(17) 0.00084(16) -0.00111(16)
C13 0.0217(9) 0.0160(9) 0.0372(12) 0.0000(8) 0.0029(8) 0.0028(7)
C14 0.0154(8) 0.0242(10) 0.0289(10) -0.0029(8) 0.0000(7) -0.0005(7)
C15 0.0270(9) 0.0371(11) 0.0193(10) 0.0029(8) 0.0068(7) 0.0103(8)
C16 0.0224(9) 0.0185(9) 0.0141(8) 0.0019(7) -0.0019(7) -0.0014(7)
C17 0.0193(9) 0.0211(9) 0.0225(10) -0.0017(7) 0.0052(7) 0.0010(7)
C18 0.0220(9) 0.0167(9) 0.0239(10) 0.0006(8) 0.0039(7) -0.0064(7)
C19 0.0149(7) 0.0091(7) 0.0131(8) 0.0007(6) -0.0020(6) -0.0025(6)
Si3 0.0163(2) 0.0140(2) 0.0146(2) -0.00227(19) -0.00020(17) 0.00023(17)
Si4 0.0121(2) 0.0175(2) 0.0159(2) -0.00016(19) -0.00206(17) -0.00360(17)
C20 0.0314(10) 0.0277(10) 0.0200(9) 0.0036(8) 0.0060(8) 0.0044(8)
C21 0.0177(8) 0.0250(10) 0.0285(10) -0.0041(8) 0.0005(7) 0.0016(8)
C22 0.0331(12) 0.0271(11) 0.0261(11) -0.0141(8) 0.0002(8) -0.0019(9)
C23 0.0170(8) 0.0241(9) 0.0247(9) 0.0026(8) -0.0040(7) 0.0013(7)
C24 0.0178(9) 0.0378(12) 0.0212(10) -0.0018(8) 0.0036(7) -0.0030(8)
C25 0.0211(9) 0.0272(10) 0.0316(11) 0.0002(8) -0.0053(8) -0.0097(8)
C26 0.0158(7) 0.0136(8) 0.0090(7) 0.0008(6) -0.0011(5) -0.0002(6)
Si5 0.01259(19) 0.0202(2) 0.0164(2) 0.0010(2) -0.0019(2) 0.00312(16)
Si6 0.0191(2) 0.0219(3) 0.0124(2) 0.00610(19) 0.00390(18) 0.0043(2)
C27 0.0234(10) 0.0442(14) 0.0516(15) 0.0088(12) 0.0160(10) 0.0022(10)
C28 0.0272(10) 0.0290(11) 0.0328(11) -0.0117(9) -0.0068(9) 0.0115(9)
C29 0.0308(10) 0.0299(12) 0.0273(11) 0.0003(9) -0.0126(9) 0.0089(9)
C30 0.0213(9) 0.0409(12) 0.0173(9) 0.0043(8) 0.0048(7) 0.0092(8)
C31 0.0419(13) 0.0285(12) 0.0504(16) 0.0089(10) 0.0224(12) -0.0049(10)
C32 0.0360(12) 0.0666(17) 0.0116(9) 0.0074(10) 0.0017(8) 0.0141(11)

loop_
_atom_type_symbol
_atom_type_description
_atom_type_scat_dispersion_real
_atom_type_scat_dispersion_imag
_atom_type_scat_source
C C 0.0033 0.0016 'International Tables Vol C Tables 4.2.6.8 and 6.1.1.4'
H H 0.0000 0.0000 'International Tables Vol C Tables 4.2.6.8 and 6.1.1.4'
Si Si 0.0817 0.0704 'International Tables Vol C Tables 4.2.6.8 and 6.1.1.4'
Ge Ge 0.1547 1.8001 'International Tables Vol C Tables 4.2.6.8 and 6.1.1.4'

loop_
_geom_angle_atom_site_label_1
_geom_angle_atom_site_label_2
_geom_angle_atom_site_label_3
_geom_angle
C5 Ge1 C1 105.81(9)
C5 Ge1 C6 128.56(8)
C1 Ge1 C6 125.62(8)
C2 C1 Ge1 117.88(15)
C1 C2 C3 126.55(19)
C4 C3 C2 125.48(18)
C3 C4 C5 126.55(19)
C4 C5 Ge1 117.72(16)
C7 C6 C11 120.66(14)
C7 C6 Ge1 119.23(12)
C11 C6 Ge1 120.08(11)
C8 C7 C6 118.61(15)
C8 C7 C12 119.00(13)
C6 C7 C12 122.38(14)
C9 C8 C7 121.86(14)
C10 C9 C8 118.11(15)
C10 C9 C19 120.25(14)
C8 C9 C19 121.64(14)
C9 C10 C11 122.38(15)
C10 C11 C6 118.30(14)
C10 C11 C26 119.46(14)
C6 C11 C26 122.19(14)
C7 C12 Si2 112.43(11)
C7 C12 Si1 111.56(10)
Si2 C12 Si1 119.15(9)
C14 Si1 C15 108.26(9)
C14 Si1 C13 108.20(9)
C15 Si1 C13 108.97(10)
C14 Si1 C12 113.49(8)
C15 Si1 C12 108.94(8)
C13 Si1 C12 108.89(8)
C18 Si2 C17 107.56(9)
C18 Si2 C16 107.24(8)
C17 Si2 C16 110.45(9)
C18 Si2 C12 109.22(8)
C17 Si2 C12 108.62(8)
C16 Si2 C12 113.59(8)
C9 C19 Si4 112.44(11)
C9 C19 Si3 111.99(11)
Si4 C19 Si3 119.64(9)
C21 Si3 C20 107.35(10)
C21 Si3 C22 110.17(9)
C20 Si3 C22 107.72(10)
C21 Si3 C19 108.21(8)
C20 Si3 C19 114.81(8)
C22 Si3 C19 108.55(9)
C24 Si4 C23 109.62(9)
C24 Si4 C25 108.07(10)
C23 Si4 C25 108.39(9)
C24 Si4 C19 107.19(8)
C23 Si4 C19 113.45(8)
C25 Si4 C19 109.98(8)
C11 C26 Si5 113.65(11)
C11 C26 Si6 111.02(11)
Si5 C26 Si6 118.41(8)
C27 Si5 C29 109.68(11)
C27 Si5 C28 108.55(11)
C29 Si5 C28 107.11(10)
C27 Si5 C26 107.39(9)
C29 Si5 C26 109.29(9)
C28 Si5 C26 114.78(8)
C30 Si6 C31 107.98(11)
C30 Si6 C32 108.57(10)
C31 Si6 C32 110.04(12)
C30 Si6 C26 108.67(8)
C31 Si6 C26 113.63(9)
C32 Si6 C26 107.84(9)

loop_
_geom_bond_atom_site_label_1
_geom_bond_atom_site_label_2
_geom_bond_distance
Ge1 C5 1.827(2)
Ge1 C1 1.829(2)
Ge1 C6 1.9316(16)
C1 C2 1.389(3)
C2 C3 1.389(3)
C3 C4 1.385(3)
C4 C5 1.396(3)
C6 C7 1.410(2)
C6 C11 1.413(2)
C7 C8 1.402(2)
C7 C12 1.520(2)
C8 C9 1.398(2)
C9 C10 1.395(2)
C9 C19 1.514(2)
C10 C11 1.399(2)
C11 C26 1.514(2)
C12 Si2 1.8950(17)
C12 Si1 1.9001(17)
Si1 C14 1.8649(19)
Si1 C15 1.8689(19)
Si1 C13 1.8702(19)
Si2 C18 1.8689(18)
Si2 C17 1.8695(18)
Si2 C16 1.8756(18)
C19 Si4 1.8918(17)
C19 Si3 1.9007(17)
Si3 C21 1.8638(19)
Si3 C20 1.869(2)
Si3 C22 1.872(2)
Si4 C24 1.8713(19)
Si4 C23 1.8734(19)
Si4 C25 1.8752(19)
C26 Si5 1.8927(17)
C26 Si6 1.9040(17)
Si5 C27 1.865(2)
Si5 C29 1.867(2)
Si5 C28 1.871(2)
Si6 C30 1.8642(19)
Si6 C31 1.865(2)
Si6 C32 1.867(2)

loop_
_geom_torsion_atom_site_label_1
_geom_torsion_atom_site_label_2
_geom_torsion_atom_site_label_3
_geom_torsion_atom_site_label_4
_geom_torsion
C5 Ge1 C1 C2 0.9(2)
C6 Ge1 C1 C2 -177.50(17)
Ge1 C1 C2 C3 -1.0(4)
C1 C2 C3 C4 0.3(4)
C2 C3 C4 C5 0.5(4)
C3 C4 C5 Ge1 -0.3(4)
C1 Ge1 C5 C4 -0.3(2)
C6 Ge1 C5 C4 178.03(16)
C5 Ge1 C6 C7 -104.29(16)
C1 Ge1 C6 C7 73.78(16)
C5 Ge1 C6 C11 77.83(17)
C1 Ge1 C6 C11 -104.09(15)
C11 C6 C7 C8 2.5(2)
Ge1 C6 C7 C8 -175.38(11)
C11 C6 C7 C12 -177.31(14)
Ge1 C6 C7 C12 4.8(2)
C6 C7 C8 C9 -0.3(2)
C12 C7 C8 C9 179.51(14)
C7 C8 C9 C10 -1.8(2)
C7 C8 C9 C19 178.62(14)
C8 C9 C10 C11 1.9(2)
C19 C9 C10 C11 -178.59(14)
C9 C10 C11 C6 0.2(2)
C9 C10 C11 C26 -177.31(14)
C7 C6 C11 C10 -2.5(2)
Ge1 C6 C11 C10 175.39(12)
C7 C6 C11 C26 175.03(14)
Ge1 C6 C11 C26 -7.1(2)
C8 C7 C12 Si2 59.27(16)
C6 C7 C12 Si2 -120.94(14)
C8 C7 C12 Si1 -77.58(16)
C6 C7 C12 Si1 102.21(15)
C7 C12 Si1 C14 61.88(13)
Si2 C12 Si1 C14 -71.75(12)
C7 C12 Si1 C15 -58.81(14)
Si2 C12 Si1 C15 167.56(10)
C7 C12 Si1 C13 -177.54(12)
Si2 C12 Si1 C13 48.83(12)
C7 C12 Si2 C18 150.39(11)
Si1 C12 Si2 C18 -76.35(11)
C7 C12 Si2 C17 33.36(13)
Si1 C12 Si2 C17 166.62(10)
C7 C12 Si2 C16 -89.96(12)
Si1 C12 Si2 C16 43.30(12)
C10 C9 C19 Si4 -113.85(14)
C8 C9 C19 Si4 65.68(17)
C10 C9 C19 Si3 108.11(15)
C8 C9 C19 Si3 -72.37(17)
C9 C19 Si3 C21 -43.95(14)
Si4 C19 Si3 C21 -178.63(9)
C9 C19 Si3 C20 75.91(14)
Si4 C19 Si3 C20 -58.78(12)
C9 C19 Si3 C22 -163.50(12)
Si4 C19 Si3 C22 61.81(12)
C9 C19 Si4 C24 34.64(14)
Si3 C19 Si4 C24 169.14(10)
C9 C19 Si4 C23 -86.52(13)
Si3 C19 Si4 C23 47.98(12)
C9 C19 Si4 C25 151.90(12)
Si3 C19 Si4 C25 -73.60(12)
C10 C11 C26 Si5 -64.78(18)
C6 C11 C26 Si5 117.76(14)
C10 C11 C26 Si6 71.66(17)
C6 C11 C26 Si6 -105.80(15)
C11 C26 Si5 C27 -56.47(15)
Si6 C26 Si5 C27 170.53(11)
C11 C26 Si5 C29 -175.37(12)
Si6 C26 Si5 C29 51.62(12)
C11 C26 Si5 C28 64.31(15)
Si6 C26 Si5 C28 -68.70(12)
C11 C26 Si6 C30 26.10(14)
Si5 C26 Si6 C30 160.24(10)
C11 C26 Si6 C31 -94.13(15)
Si5 C26 Si6 C31 40.01(14)
C11 C26 Si6 C32 143.60(13)
Si5 C26 Si6 C32 -82.25(12)
